data_1546897
loop_
_publ_author_name
'Zhu, Wen-Hua'
'Xiong, Xia'
'Gao, Chen'
'Li, Shan'
'Zhang, Yan'
'Wang, Juan'
'Zhang, Chi'
'Powell, Annie K.'
'Gao, Song'

_publ_section_title
;
 A family of one-dimensional lanthanide complexes bridged by two distinct
 carboxylate ligands with the Dy analogue displaying magnetic relaxation
 behaviour
;
_journal_issue 41
_journal_name_full 'Dalton Transactions'
_journal_page_first 14114
_journal_page_last 14121
_journal_paper_doi 10.1039/C7DT02736B
_journal_volume 46
_journal_year 2017
_chemical_formula_moiety '0.5(C40 H36 N2 Nd2 O18), H2 O'
_chemical_formula_sum 'C20 H20 N Nd O10'
_chemical_formula_weight 578.61
_chemical_name_common '[Nd(INNO)(Bza)2(H2O)2]H2O,13jan10j'
_space_group_crystal_system monoclinic
_space_group_IT_number 15
_space_group_name_Hall '-C 2yc'
_space_group_name_H-M_alt 'C 1 2/c 1'
_symmetry_space_group_name_Hall '-C 2yc'
_symmetry_space_group_name_H-M 'C 1 2/c 1'
_atom_sites_solution_hydrogens mixed
_atom_sites_solution_primary direct
_atom_sites_solution_secondary difmap
_audit_creation_date 2017-08-26
_audit_creation_method
;
Olex2 1.2
(compiled 2017.08.10 svn.r3458 for OlexSys, GUI svn.r5381)
;
_audit_update_record
;
2017-08-26 deposited with the CCDC.
2017-08-28 downloaded from the CCDC.
;
_cell_angle_alpha 90
_cell_angle_beta 92.566(2)
_cell_angle_gamma 90
_cell_formula_units_Z 4
_cell_length_a 16.3602(17)
_cell_length_b 14.5100(15)
_cell_length_c 9.5750(10)
_cell_measurement_reflns_used 5353
_cell_measurement_temperature 296(2)
_cell_measurement_theta_max 28.424
_cell_measurement_theta_min 2.493
_cell_volume 2270.7(4)
_computing_cell_refinement 'SAINT v8.27A (Bruker, 2012)'
_computing_data_collection 'Bruker XSCANS'
_computing_data_reduction 'SAINT v8.27A (Bruker, 2012)'
_computing_molecular_graphics 'Olex2 (Dolomanov et al., 2009)'
_computing_publication_material 'Olex2 (Dolomanov et al., 2009)'
_computing_structure_refinement 'ShelXL (Sheldrick, 2015)'
_computing_structure_solution 'ShelXS (Sheldrick, 2008)'
_diffrn_ambient_temperature 296.15
_diffrn_measured_fraction_theta_full 1.000
_diffrn_measured_fraction_theta_max 0.997
_diffrn_measurement_device_type 'CCD area detector'
_diffrn_measurement_method 'phi and omega scans'
_diffrn_radiation_monochromator graphite
_diffrn_radiation_type MoK\a
_diffrn_radiation_wavelength 0.71073
_diffrn_reflns_av_R_equivalents 0.0208
_diffrn_reflns_av_unetI/netI 0.0230
_diffrn_reflns_Laue_measured_fraction_full 1.000
_diffrn_reflns_Laue_measured_fraction_max 0.997
_diffrn_reflns_limit_h_max 17
_diffrn_reflns_limit_h_min -21
_diffrn_reflns_limit_k_max 19
_diffrn_reflns_limit_k_min -16
_diffrn_reflns_limit_l_max 12
_diffrn_reflns_limit_l_min -12
_diffrn_reflns_number 8465
_diffrn_reflns_point_group_measured_fraction_full 1.000
_diffrn_reflns_point_group_measured_fraction_max 0.997
_diffrn_reflns_theta_full 25.242
_diffrn_reflns_theta_max 28.424
_diffrn_reflns_theta_min 1.877
_diffrn_source 'fine-focus sealed tube'
_exptl_absorpt_coefficient_mu 2.341
_exptl_absorpt_correction_T_max 0.768
_exptl_absorpt_correction_T_min 0.679
_exptl_absorpt_correction_type multi-scan
_exptl_absorpt_process_details 'SADABS; Bruker, 2000'
_exptl_crystal_colour pink
_exptl_crystal_density_diffrn 1.693
_exptl_crystal_description block
_exptl_crystal_F_000 1148
_exptl_crystal_size_max 0.18
_exptl_crystal_size_mid 0.16
_exptl_crystal_size_min 0.12
_refine_diff_density_max 0.529
_refine_diff_density_min -0.301
_refine_diff_density_rms 0.067
_refine_ls_extinction_method none
_refine_ls_goodness_of_fit_ref 1.072
_refine_ls_hydrogen_treatment mixed
_refine_ls_matrix_type full
_refine_ls_number_parameters 194
_refine_ls_number_reflns 2852
_refine_ls_number_restraints 8
_refine_ls_restrained_S_all 1.089
_refine_ls_R_factor_all 0.0212
_refine_ls_R_factor_gt 0.0190
_refine_ls_shift/su_max 0.001
_refine_ls_shift/su_mean 0.000
_refine_ls_structure_factor_coef Fsqd
_refine_ls_weighting_details 'w=1/[\s^2^(Fo^2^)+(0.0248P)^2^+0.5952P] where P=(Fo^2^+2Fc^2^)/3'
_refine_ls_weighting_scheme calc
_refine_ls_wR_factor_gt 0.0451
_refine_ls_wR_factor_ref 0.0462
_reflns_Friedel_coverage 0.000
_reflns_number_gt 2654
_reflns_number_total 2852
_reflns_threshold_expression 'I > 2\s(I)'
_cod_data_source_file c7dt02736b3.cif
_cod_data_source_block Nd(1)
_cod_database_code 1546897
_shelxl_version_number 2014/6
_shelx_space_group_comment
;
The symmetry employed for this shelxl refinement is uniquely defined
by the following loop, which should always be used as a source of
symmetry information in preference to the above space-group names.
They are only intended as comments.
;
_shelx_estimated_absorpt_t_max 0.766
_shelx_estimated_absorpt_t_min 0.678
_olex2_refinement_description
;
1. Fixed Uiso
 At 1.2 times of:
  All H(H,H) groups, All C(H) groups
2. Shared sites
{N1, C12}
{O3, H1}
3. Restrained distances
 O5-H5A = O5-H5B
 0.96 with sigma of 0.02
 H5A-H5B
 1.52 with sigma of 0.02
 O6-H6B = O6-H6A
 0.96 with sigma of 0.02
 H6B-H6A
 1.52 with sigma of 0.02
 H5B-H1_$2
 2 with sigma of 0.02
 H6A-O5
 2 with sigma of 0.02
4. Uiso/Uaniso restraints and constraints
Uanis(N1) = Uanis(C12)
Uanis(O3) = Uanis(H1)
5. Others
 Fixed Sof: N1(0.5) O3(0.5) H1(0.5) C12(0.5) O6(0.5) H6A(0.5) H6B(0.5)
6.a Aromatic/amide H refined with riding coordinates:
 C11(H11)
;
_olex2_submission_special_instructions 'No special instructions were received'

loop_
_space_group_symop_operation_xyz
'x, y, z'
'-x, y, -z+1/2'
'x+1/2, y+1/2, z'
'-x+1/2, y+1/2, -z+1/2'
'-x, -y, -z'
'x, -y, z-1/2'
'-x+1/2, -y+1/2, -z'
'x+1/2, -y+1/2, z-1/2'

loop_
_atom_site_label
_atom_site_type_symbol
_atom_site_fract_x
_atom_site_fract_y
_atom_site_fract_z
_atom_site_U_iso_or_equiv
_atom_site_adp_type
_atom_site_occupancy
_atom_site_site_symmetry_order
_atom_site_calc_flag
_atom_site_refinement_flags_posn
_atom_site_refinement_flags_adp
_atom_site_refinement_flags_occupancy
Nd1 Nd 0.5000 0.01832(2) 0.7500 0.02365(5) Uani 1 2 d S T P
O1 O 0.58848(10) -0.02845(11) 0.57061(18) 0.0411(4) Uani 1 1 d . . .
N1 N 0.86413(13) -0.16961(16) 0.6609(2) 0.0455(5) Uani 0.5 1 d . . .
O3 O 0.93516(18) -0.1981(2) 0.7127(3) 0.0420(7) Uani 0.5 1 d . . .
H1 H 0.93516(18) -0.1981(2) 0.7127(3) 0.0420(7) Uani 0.5 1 d D . .
C12 C 0.86413(13) -0.16961(16) 0.6609(2) 0.0455(5) Uani 0.5 1 d . . .
C1 C 0.64054(11) -0.05814(14) 0.49125(19) 0.0276(4) Uani 1 1 d . . .
C2 C 0.71918(11) -0.09679(14) 0.5519(2) 0.0288(4) Uani 1 1 d . . .
C3 C 0.77968(15) -0.1248(2) 0.4665(3) 0.0470(6) Uani 1 1 d . . .
C4 C 0.85166(15) -0.1609(2) 0.5218(3) 0.0562(7) Uani 1 1 d . . .
C5 C 0.80559(18) -0.1433(2) 0.7464(3) 0.0610(8) Uani 1 1 d . . .
C6 C 0.73277(15) -0.1068(2) 0.6939(2) 0.0496(6) Uani 1 1 d . . .
O2 O 0.63063(9) -0.05818(13) 0.36088(15) 0.0429(4) Uani 1 1 d . . .
O4 O 0.54752(9) -0.13916(10) 0.83496(14) 0.0336(3) Uani 1 1 d . . .
O5 O 0.46548(11) 0.15858(11) 0.88334(15) 0.0424(4) Uani 1 1 d D . .
C7 C 0.5000 -0.18228(19) 0.7500 0.0292(6) Uani 1 2 d S T P
C8 C 0.5000 -0.2846(2) 0.7500 0.0365(6) Uani 1 2 d S T P
C9 C 0.55842(18) -0.33230(18) 0.8287(3) 0.0525(6) Uani 1 1 d . . .
C10 C 0.5581(2) -0.4277(2) 0.8283(5) 0.0814(11) Uani 1 1 d . . .
C11 C 0.5000 -0.4743(3) 0.7500 0.0905(19) Uani 1 2 d S T P
H11 H 0.5000 -0.5384 0.7500 0.109 Uiso 1 2 calc RS T P
O6 O 0.2726(4) 0.1489(5) 0.9215(7) 0.117(2) Uani 0.5 1 d D . .
H6 H 0.6938(17) -0.086(2) 0.754(3) 0.062(8) Uiso 1 1 d . . .
H5A H 0.468(2) 0.159(2) 0.9782(18) 0.081(10) Uiso 1 1 d D . .
H3 H 0.7700(18) -0.119(2) 0.373(3) 0.062(8) Uiso 1 1 d . . .
H5 H 0.8134(19) -0.153(2) 0.837(4) 0.076(10) Uiso 1 1 d . . .
H9 H 0.5968(19) -0.305(2) 0.880(3) 0.059(9) Uiso 1 1 d . . .
H4 H 0.8908(19) -0.187(2) 0.464(3) 0.068(9) Uiso 1 1 d . . .
H5B H 0.4313(19) 0.200(2) 0.847(3) 0.15(2) Uiso 1 1 d D . .
H10 H 0.602(3) -0.457(3) 0.880(4) 0.095(12) Uiso 1 1 d . . .
H6A H 0.3367(12) 0.151(6) 0.901(7) 0.115 Uiso 0.5 1 d DR . .
H6B H 0.279(4) 0.180(5) 1.011(5) 0.115 Uiso 0.5 1 d DR . .

loop_
_atom_site_aniso_label
_atom_site_aniso_U_11
_atom_site_aniso_U_22
_atom_site_aniso_U_33
_atom_site_aniso_U_23
_atom_site_aniso_U_13
_atom_site_aniso_U_12
Nd1 0.02164(8) 0.02569(8) 0.02358(8) 0.000 0.00060(5) 0.000
O1 0.0284(8) 0.0511(10) 0.0442(9) 0.0019(7) 0.0074(7) 0.0122(6)
N1 0.0322(11) 0.0493(12) 0.0541(13) 0.0044(10) -0.0076(9) 0.0129(9)
O3 0.0334(16) 0.0404(16) 0.0512(18) 0.0067(13) -0.0083(13) 0.0130(12)
H1 0.0334(16) 0.0404(16) 0.0512(18) 0.0067(13) -0.0083(13) 0.0130(12)
C12 0.0322(11) 0.0493(12) 0.0541(13) 0.0044(10) -0.0076(9) 0.0129(9)
C1 0.0220(8) 0.0308(9) 0.0297(9) 0.0027(8) -0.0025(7) -0.0003(7)
C2 0.0233(9) 0.0337(10) 0.0292(9) -0.0005(8) -0.0023(7) 0.0038(7)
C3 0.0355(12) 0.0726(17) 0.0332(11) -0.0007(11) 0.0039(9) 0.0176(11)
C4 0.0347(13) 0.082(2) 0.0520(15) -0.0015(14) 0.0064(11) 0.0232(13)
C5 0.0520(16) 0.094(2) 0.0358(13) 0.0080(14) -0.0102(12) 0.0242(15)
C6 0.0404(13) 0.0788(18) 0.0295(11) 0.0004(11) 0.0006(10) 0.0237(12)
O2 0.0344(8) 0.0649(10) 0.0288(7) 0.0045(7) -0.0066(6) 0.0070(8)
O4 0.0431(8) 0.0322(7) 0.0252(7) 0.0002(6) -0.0020(6) 0.0003(6)
O5 0.0700(11) 0.0341(8) 0.0231(7) -0.0005(6) 0.0019(7) 0.0096(8)
C7 0.0390(15) 0.0286(13) 0.0207(12) 0.000 0.0093(11) 0.000
C8 0.0457(17) 0.0281(14) 0.0367(15) 0.000 0.0118(13) 0.000
C9 0.0595(17) 0.0365(13) 0.0610(16) 0.0024(12) -0.0033(14) 0.0056(12)
C10 0.088(3) 0.0397(17) 0.115(3) 0.0097(17) -0.014(2) 0.0139(15)
C11 0.104(4) 0.029(2) 0.137(6) 0.000 -0.007(4) 0.000
O6 0.084(4) 0.132(6) 0.139(5) 0.012(4) 0.040(4) 0.020(4)

loop_
_atom_type_symbol
_atom_type_description
_atom_type_scat_dispersion_real
_atom_type_scat_dispersion_imag
_atom_type_scat_source
C C 0.0033 0.0016 'International Tables Vol C Tables 4.2.6.8 and 6.1.1.4'
H H 0.0000 0.0000 'International Tables Vol C Tables 4.2.6.8 and 6.1.1.4'
N N 0.0061 0.0033 'International Tables Vol C Tables 4.2.6.8 and 6.1.1.4'
O O 0.0106 0.0060 'International Tables Vol C Tables 4.2.6.8 and 6.1.1.4'
Nd Nd -0.1943 3.0179 'International Tables Vol C Tables 4.2.6.8 and 6.1.1.4'

loop_
_geom_angle_atom_site_label_1
_geom_angle_atom_site_label_2
_geom_angle_atom_site_label_3
_geom_angle
_geom_angle_site_symmetry_1
_geom_angle_site_symmetry_3
O1 Nd1 O1 147.05(8) 2_656 .
O1 Nd1 O2 80.31(6) . 6_556
O1 Nd1 O2 107.71(5) . 5_656
O1 Nd1 O2 107.71(5) 2_656 6_556
O1 Nd1 O2 80.31(6) 2_656 5_656
O1 Nd1 O4 72.59(5) 2_656 .
O1 Nd1 O4 72.60(5) . 2_656
O1 Nd1 O4 77.77(5) 2_656 2_656
O1 Nd1 O4 77.77(5) . .
O1 Nd1 O5 72.81(5) 2_656 .
O1 Nd1 O5 139.54(6) 2_656 2_656
O1 Nd1 O5 139.54(6) . .
O1 Nd1 O5 72.81(5) . 2_656
O1 Nd1 C7 73.53(4) . .
O1 Nd1 C7 73.53(4) 2_656 .
O2 Nd1 O2 152.27(9) 6_556 5_656
O2 Nd1 O4 127.57(5) 6_556 2_656
O2 Nd1 O4 79.75(6) 6_556 .
O2 Nd1 O4 127.57(6) 5_656 .
O2 Nd1 O4 79.75(6) 5_656 2_656
O2 Nd1 O5 79.18(6) 6_556 2_656
O2 Nd1 O5 78.14(6) 5_656 2_656
O2 Nd1 O5 79.18(6) 5_656 .
O2 Nd1 O5 78.14(6) 6_556 .
O2 Nd1 C7 103.86(5) 6_556 .
O2 Nd1 C7 103.86(5) 5_656 .
O4 Nd1 O4 51.41(6) . 2_656
O4 Nd1 C7 25.70(3) 2_656 .
O4 Nd1 C7 25.70(3) . .
O5 Nd1 O4 130.36(5) . .
O5 Nd1 O4 146.16(6) . 2_656
O5 Nd1 O4 130.36(5) 2_656 2_656
O5 Nd1 O4 146.16(6) 2_656 .
O5 Nd1 O5 69.77(7) 2_656 .
O5 Nd1 C7 145.11(4) 2_656 .
O5 Nd1 C7 145.11(4) . .
C1 O1 Nd1 171.69(14) . .
O3 N1 H1 0.0 . .
O3 N1 C4 119.8(2) . .
O3 N1 C5 120.2(2) . .
C4 N1 H1 119.8(2) . .
C5 N1 H1 120.2(2) . .
C5 N1 C4 119.8(2) . .
N1 O3 H1 0.0(2) . .
O1 C1 C2 119.54(17) . .
O1 C1 O2 123.23(18) . .
O2 C1 C2 117.23(17) . .
C3 C2 C1 120.63(18) . .
C3 C2 C6 117.94(19) . .
C6 C2 C1 121.42(18) . .
C2 C3 C4 120.8(2) . .
C2 C3 H3 117.5(19) . .
C4 C3 H3 121.8(19) . .
N1 C4 C3 120.5(2) . .
N1 C4 H4 118.0(18) . .
C3 C4 H4 121.1(18) . .
N1 C5 C6 121.0(2) . .
N1 C5 H5 118(2) . .
C6 C5 H5 120(2) . .
C2 C6 C5 120.0(2) . .
C2 C6 H6 119.6(17) . .
C5 C6 H6 120.3(17) . .
C1 O2 Nd1 120.74(13) . 5_656
C7 O4 Nd1 93.93(13) . .
Nd1 O5 H5A 121(2) . .
Nd1 O5 H5B 121(3) . .
H5A O5 H5B 113(2) . .
O4 C7 Nd1 60.37(13) 2_656 .
O4 C7 Nd1 60.37(13) . .
O4 C7 O4 120.7(3) . 2_656
O4 C7 C8 119.63(13) 2_656 .
O4 C7 C8 119.63(13) . .
C8 C7 Nd1 180.0 . .
C9 C8 C7 120.16(16) . .
C9 C8 C7 120.15(16) 2_656 .
C9 C8 C9 119.7(3) 2_656 .
C8 C9 C10 119.9(3) . .
C8 C9 H9 123(2) . .
C10 C9 H9 117(2) . .
C9 C10 H10 116(2) . .
C11 C10 C9 120.0(3) . .
C11 C10 H10 124(2) . .
C10 C11 C10 120.6(4) . 2_656
C10 C11 H11 119.7 2_656 .
C10 C11 H11 119.7 . .
H6A O6 H6B 94(2) . .

loop_
_geom_bond_atom_site_label_1
_geom_bond_atom_site_label_2
_geom_bond_distance
_geom_bond_site_symmetry_2
Nd1 O1 2.3935(16) 2_656
Nd1 O1 2.3935(16) .
Nd1 O2 2.4136(14) 6_556
Nd1 O2 2.4136(14) 5_656
Nd1 O4 2.5360(14) 2_656
Nd1 O4 2.5360(14) .
Nd1 O5 2.4811(15) .
Nd1 O5 2.4811(15) 2_656
Nd1 C7 2.911(3) .
O1 C1 1.243(2) .
N1 O3 1.310(3) .
N1 C4 1.344(3) .
N1 C5 1.343(4) .
C1 C2 1.497(2) .
C1 O2 1.252(2) .
C2 C3 1.373(3) .
C2 C6 1.375(3) .
C3 C4 1.374(3) .
C3 H3 0.90(3) .
C4 H4 0.94(3) .
C5 C6 1.378(3) .
C5 H5 0.88(3) .
C6 H6 0.93(3) .
O2 Nd1 2.4136(14) 5_656
O4 C7 1.2653(19) .
O5 H5A 0.907(17) .
O5 H5B 0.883(18) .
C7 O4 1.2654(19) 2_656
C7 C8 1.485(4) .
C8 C9 1.376(3) 2_656
C8 C9 1.376(3) .
C9 C10 1.385(4) .
C9 H9 0.87(3) .
C10 C11 1.363(4) .
C10 H10 0.94(4) .
C11 C10 1.363(4) 2_656
C11 H11 0.9300 .
O6 H6A 1.077(15) .
O6 H6B 0.97(2) .

loop_
_geom_hbond_atom_site_label_D
_geom_hbond_atom_site_label_H
_geom_hbond_atom_site_label_A
_geom_hbond_distance_DH
_geom_hbond_distance_HA
_geom_hbond_distance_DA
_geom_hbond_angle_DHA
_geom_hbond_site_symmetry_A
O5 H5A O4 0.907(17) 1.841(18) 2.730(2) 166(3) 5_657
O5 H5B O3 0.883(18) 1.961(18) 2.677(3) 137(3) 3_455
O6 H6A O5 1.077(15) 2.124(15) 3.196(6) 174(5) .

loop_
_geom_torsion_atom_site_label_1
_geom_torsion_atom_site_label_2
_geom_torsion_atom_site_label_3
_geom_torsion_atom_site_label_4
_geom_torsion
_geom_torsion_site_symmetry_1
_geom_torsion_site_symmetry_4
Nd1 O4 C7 O4 -0.002(1) . 2_656
Nd1 O4 C7 C8 180.0 . .
O1 C1 C2 C3 -176.0(2) . .
O1 C1 C2 C6 5.1(3) . .
O1 C1 O2 Nd1 -8.2(3) . 5_656
N1 C5 C6 C2 -0.1(5) . .
O3 N1 C4 C3 -175.2(3) . .
O3 N1 C5 C6 175.2(3) . .
C1 C2 C3 C4 -179.5(3) . .
C1 C2 C6 C5 179.5(3) . .
C2 C1 O2 Nd1 171.27(13) . 5_656
C2 C3 C4 N1 0.0(5) . .
C3 C2 C6 C5 0.5(4) . .
C4 N1 C5 C6 -0.4(5) . .
C5 N1 C4 C3 0.4(5) . .
C6 C2 C3 C4 -0.5(4) . .
O2 C1 C2 C3 4.5(3) . .
O2 C1 C2 C6 -174.5(2) . .
O4 C7 C8 C9 171.59(16) 2_656 .
O4 C7 C8 C9 -8.41(16) . .
O4 C7 C8 C9 -8.41(16) 2_656 2_656
O4 C7 C8 C9 171.59(16) . 2_656
C7 C8 C9 C10 180.0(3) . .
C8 C9 C10 C11 0.1(5) . .
C9 C8 C9 C10 0.0(3) 2_656 .
C9 C10 C11 C10 0.0(3) . 2_656
